data_4505443
loop_
_publ_author_name
'Vande Velde, Christophe M. L.'
'Chen, Li-Juan'
'Baeke, Jan K.'
'Moens, Maarten'
'Dieltiens, Pieter'
'Geise, Herman J.'
'Zeller, Matthias'
'Hunter, Allen D.'
'Blockhuys, Frank'

_publ_section_title
;
 The Influence of the Side Chain Length on &#x2212;OCH3&#x2212;\p
 Interactions Determining the Crystal Packing of Four Substituted
 1,4-Bis(\a-styryl)benzenes
;
_journal_issue 4
_journal_name_full 'Crystal Growth &amp; Design'
_journal_page_first 823
_journal_paper_doi 10.1021/cg0499764
_journal_volume 4
_journal_year 2004
_chemical_formula_moiety 'C40 H54 O8'
_chemical_formula_sum 'C40 H54 O8'
_chemical_formula_weight 662.83
_chemical_name_common 246hexOMT
_chemical_name_systematic
;
 1,4-bis(2,4,6-trimethoxyphenylethenyl)-2,5-dihexoxybenzene
;
_space_group_IT_number 14
_symmetry_cell_setting monoclinic
_symmetry_space_group_name_Hall '-P 2ybc'
_symmetry_space_group_name_H-M 'P 1 21/c 1'
_atom_sites_solution_hydrogens geom
_atom_sites_solution_primary direct
_atom_sites_solution_secondary difmap
_audit_creation_method SHELXL-97
_cell_angle_alpha 90.00
_cell_angle_beta 115.947(18)
_cell_angle_gamma 90.00
_cell_formula_units_Z 2
_cell_length_a 8.174(2)
_cell_length_b 15.302(4)
_cell_length_c 16.320(4)
_cell_measurement_reflns_used 25
_cell_measurement_temperature 293(2)
_cell_measurement_theta_max 18
_cell_measurement_theta_min 3
_cell_volume 1835.5(8)
_computing_cell_refinement 'CAD4 Express (Enraf Nonius, 1994)'
_computing_data_collection 'CAD4 Express (Enraf Nonius, 1994)'
_computing_data_reduction 'XCAD4 (Harms & Wocadlo, 1995)'
_computing_structure_refinement 'SHELXL-97 (Sheldrick, 1997)'
_computing_structure_solution 'SHELXS-97 (Sheldrick, 1997)'
_diffrn_ambient_temperature 293(2)
_diffrn_measured_fraction_theta_full 0.988
_diffrn_measured_fraction_theta_max 0.988
_diffrn_measurement_device_type 'Enraf-Nonius Mach3'
_diffrn_measurement_method 'non-profiled \w/2\t scans'
_diffrn_radiation_monochromator graphite
_diffrn_radiation_source 'fine-focus sealed tube'
_diffrn_radiation_type MoK\a
_diffrn_radiation_wavelength 0.71073
_diffrn_reflns_av_R_equivalents 0.0312
_diffrn_reflns_av_sigmaI/netI 0.1312
_diffrn_reflns_limit_h_max 10
_diffrn_reflns_limit_h_min 0
_diffrn_reflns_limit_k_max 7
_diffrn_reflns_limit_k_min -19
_diffrn_reflns_limit_l_max 18
_diffrn_reflns_limit_l_min -20
_diffrn_reflns_number 4243
_diffrn_reflns_theta_full 26.98
_diffrn_reflns_theta_max 26.98
_diffrn_reflns_theta_min 1.92
_diffrn_standards_decay_% 4
_diffrn_standards_interval_time 60
_diffrn_standards_number 3
_exptl_absorpt_coefficient_mu 0.082
_exptl_absorpt_correction_type none
_exptl_crystal_colour yellow
_exptl_crystal_density_diffrn 1.199
_exptl_crystal_density_method 'not measured'
_exptl_crystal_description fragment
_exptl_crystal_F_000 716
_exptl_crystal_size_max 0.36
_exptl_crystal_size_mid 0.36
_exptl_crystal_size_min 0.28
_refine_diff_density_max 0.357
_refine_diff_density_min -0.343
_refine_diff_density_rms 0.046
_refine_ls_extinction_method none
_refine_ls_goodness_of_fit_ref 0.994
_refine_ls_hydrogen_treatment mixed
_refine_ls_matrix_type full
_refine_ls_number_parameters 245
_refine_ls_number_reflns 3961
_refine_ls_number_restraints 0
_refine_ls_restrained_S_all 0.994
_refine_ls_R_factor_all 0.2274
_refine_ls_R_factor_gt 0.0588
_refine_ls_shift/su_max 0.001
_refine_ls_shift/su_mean 0.000
_refine_ls_structure_factor_coef Fsqd
_refine_ls_weighting_details 'calc w=1/[\s^2^(Fo^2^)+(0.1038P)^2^+0.0000P] where P=(Fo^2^+2Fc^2^)/3'
_refine_ls_weighting_scheme calc
_refine_ls_wR_factor_gt 0.1580
_refine_ls_wR_factor_ref 0.2057
_reflns_number_gt 1560
_reflns_number_total 3961
_reflns_threshold_expression >2sigma(I)
_cod_data_source_file cg0499764si20040106_102704.cif
_cod_data_source_block hextrkt1
_cod_original_cell_volume 1835.6(8)
_cod_original_sg_symbol_H-M P21/c
_cod_database_code 4505443

loop_
_symmetry_equiv_pos_as_xyz
'x, y, z'
'-x, y+1/2, -z+1/2'
'-x, -y, -z'
'x, -y-1/2, z-1/2'

loop_
_atom_site_label
_atom_site_type_symbol
_atom_site_fract_x
_atom_site_fract_y
_atom_site_fract_z
_atom_site_U_iso_or_equiv
_atom_site_adp_type
_atom_site_occupancy
_atom_site_symmetry_multiplicity
_atom_site_calc_flag
_atom_site_refinement_flags
O33 O -0.4897(3) 0.07049(13) -0.64524(14) 0.0718(7) Uani 1 1 d .
O1 O -0.9854(3) 0.13215(14) -0.88212(14) 0.0686(7) Uani 1 1 d .
O31 O -0.5353(3) -0.23214(13) -0.69177(13) 0.0584(6) Uani 1 1 d .
C31 C -0.5160(4) -0.08076(18) -0.66920(17) 0.0450(7) Uani 1 1 d .
C1 C -0.8780(4) -0.00315(18) -0.90593(18) 0.0459(7) Uani 1 1 d .
C8 C -0.6565(4) -0.0730(2) -0.76325(19) 0.0485(7) Uani 1 1 d .
H8 H -0.682(4) -0.1274(19) -0.796(2) 0.058 Uiso 1 1 d .
C32 C -0.4520(4) -0.1641(2) -0.63379(19) 0.0482(7) Uani 1 1 d .
C33 C -0.3158(5) -0.1772(2) -0.5474(2) 0.0599(9) Uani 1 1 d .
H33 H -0.275(4) -0.231(2) -0.527(2) 0.072 Uiso 1 1 d .
O32 O -0.0996(4) -0.12460(17) -0.40907(16) 0.0924(9) Uani 1 1 d .
C7 C -0.7498(4) -0.0039(2) -0.80919(18) 0.0479(7) Uani 1 1 d .
H7 H -0.737(4) 0.0511(19) -0.7775(19) 0.057 Uiso 1 1 d .
C6 C -0.8880(4) -0.0705(2) -0.96524(19) 0.0511(8) Uani 1 1 d .
H6 H -0.806(4) -0.1237(19) -0.938(2) 0.061 Uiso 1 1 d .
C2 C -0.9936(4) 0.06797(18) -0.94327(19) 0.0498(8) Uani 1 1 d .
C35 C -0.2928(4) -0.0217(2) -0.5238(2) 0.0612(9) Uani 1 1 d .
H35 H -0.229(4) 0.029(2) -0.487(2) 0.073 Uiso 1 1 d .
C36 C -0.4316(4) -0.0108(2) -0.61094(19) 0.0521(8) Uani 1 1 d .
C34 C -0.2371(4) -0.1053(2) -0.4935(2) 0.0624(9) Uani 1 1 d .
C9 C -1.0936(5) 0.2080(2) -0.9139(2) 0.0701(10) Uani 1 1 d .
H9A H -1.223(3) 0.1916(4) -0.9494(9) 0.084 Uiso 1 1 calc R
H9B H -1.0547(10) 0.2418(8) -0.9539(10) 0.084 Uiso 1 1 calc R
C39 C -0.4873(5) -0.3184(2) -0.6584(2) 0.0719(11) Uani 1 1 d .
H39A H -0.358(3) -0.3278(6) -0.6406(15) 0.108 Uiso 1 1 calc R
H39B H -0.559(3) -0.3600(9) -0.7061(11) 0.108 Uiso 1 1 calc R
H39C H -0.512(3) -0.3270(6) -0.6057(15) 0.108 Uiso 1 1 calc R
C10 C -1.0717(5) 0.2624(3) -0.8330(3) 0.0852(13) Uani 1 1 d .
H10A H -1.149(2) 0.3150(14) -0.8557(6) 0.102 Uiso 1 1 calc R
H10B H -1.1199(15) 0.2286(9) -0.7968(10) 0.102 Uiso 1 1 calc R
C40 C -0.0199(6) -0.0537(3) -0.3486(2) 0.0991(16) Uani 1 1 d .
H40A H 0.041(4) -0.0148(15) -0.3741(12) 0.149 Uiso 1 1 calc R
H40B H 0.069(4) -0.0760(6) -0.2899(17) 0.149 Uiso 1 1 calc R
H40C H -0.114(3) -0.0215(15) -0.3401(16) 0.149 Uiso 1 1 calc R
C41 C -0.4028(5) 0.1447(2) -0.5922(3) 0.0857(13) Uani 1 1 d .
H41A H -0.418(3) 0.1445(10) -0.5372(16) 0.129 Uiso 1 1 calc R
H41B H -0.456(3) 0.1968(12) -0.6262(10) 0.129 Uiso 1 1 calc R
H41C H -0.276(3) 0.1431(9) -0.5773(16) 0.129 Uiso 1 1 calc R
C12 C -0.8735(6) 0.3423(3) -0.6915(3) 0.1016(16) Uani 1 1 d .
H12A H -0.9098(13) 0.3049(11) -0.6531(11) 0.122 Uiso 1 1 calc R
H12B H -0.959(3) 0.3917(14) -0.7128(7) 0.122 Uiso 1 1 calc R
C11 C -0.8890(6) 0.2907(3) -0.7724(3) 0.0994(15) Uani 1 1 d .
H11A H -0.8412(16) 0.3268(11) -0.8079(11) 0.119 Uiso 1 1 calc R
H11B H -0.810(2) 0.2381(15) -0.7503(7) 0.119 Uiso 1 1 calc R
C13 C -0.6859(8) 0.3775(4) -0.6341(5) 0.183(5) Uani 1 1 d .
H13A H -0.655(3) 0.356(2) -0.598(4) 0.219 Uiso 1 1 calc R
H13B H -0.639(5) 0.3672(11) -0.654(2) 0.219 Uiso 1 1 calc R
C14 C -0.6529(9) 0.4550(4) -0.6127(6) 0.246(8) Uani 1 1 d .
H14A H -0.683(16) 0.482(3) -0.655(4) 0.368 Uiso 1 1 calc R
H14B H -0.552(10) 0.4608(15) -0.584(8) 0.368 Uiso 1 1 calc R
H14C H -0.703(15) 0.469(3) -0.586(8) 0.368 Uiso 1 1 calc R

loop_
_atom_site_aniso_label
_atom_site_aniso_U_11
_atom_site_aniso_U_22
_atom_site_aniso_U_33
_atom_site_aniso_U_23
_atom_site_aniso_U_13
_atom_site_aniso_U_12
O33 0.0784(16) 0.0474(13) 0.0528(13) -0.0037(11) -0.0053(11) 0.0010(12)
O1 0.0718(14) 0.0570(14) 0.0510(13) -0.0038(10) 0.0028(11) 0.0225(12)
O31 0.0647(14) 0.0463(12) 0.0484(12) 0.0023(10) 0.0101(10) 0.0069(10)
C31 0.0434(15) 0.0492(17) 0.0360(14) 0.0059(13) 0.0116(12) 0.0067(14)
C1 0.0370(15) 0.0486(17) 0.0421(15) 0.0031(14) 0.0081(13) -0.0003(13)
C8 0.0446(16) 0.0468(17) 0.0423(16) -0.0021(14) 0.0083(13) -0.0003(14)
C32 0.0481(17) 0.0508(18) 0.0393(15) 0.0002(13) 0.0133(14) 0.0054(14)
C33 0.064(2) 0.057(2) 0.0452(17) 0.0055(16) 0.0116(16) 0.0132(17)
O32 0.0932(18) 0.0887(18) 0.0480(14) 0.0099(13) -0.0129(13) 0.0111(15)
C7 0.0434(16) 0.0487(18) 0.0413(16) -0.0020(14) 0.0091(13) 0.0007(14)
C6 0.0473(17) 0.0467(17) 0.0452(16) 0.0026(14) 0.0071(14) 0.0073(14)
C2 0.0459(16) 0.0445(17) 0.0480(16) -0.0039(14) 0.0103(13) -0.0010(14)
C35 0.061(2) 0.062(2) 0.0418(17) -0.0030(15) 0.0052(16) -0.0006(17)
C36 0.0540(17) 0.0502(18) 0.0437(17) 0.0015(14) 0.0135(14) 0.0008(15)
C34 0.0557(19) 0.076(2) 0.0414(17) 0.0096(16) 0.0078(15) 0.0062(17)
C9 0.068(2) 0.064(2) 0.060(2) -0.0062(17) 0.0104(17) 0.0208(18)
C39 0.084(3) 0.047(2) 0.072(2) 0.0030(17) 0.0216(19) 0.0079(18)
C10 0.073(3) 0.074(3) 0.087(3) -0.015(2) 0.015(2) 0.021(2)
C40 0.098(3) 0.114(4) 0.0415(19) 0.000(2) -0.010(2) -0.008(3)
C41 0.091(3) 0.052(2) 0.077(3) -0.0110(19) 0.002(2) -0.002(2)
C12 0.095(3) 0.084(3) 0.099(3) -0.035(2) 0.017(3) 0.010(2)
C11 0.083(3) 0.096(3) 0.103(3) -0.025(3) 0.025(3) 0.012(2)
C13 0.127(5) 0.109(5) 0.233(10) -0.059(5) 0.005(5) 0.006(4)
C14 0.107(5) 0.119(6) 0.46(2) -0.090(9) 0.074(7) -0.018(4)

loop_
_atom_type_symbol
_atom_type_description
_atom_type_scat_dispersion_real
_atom_type_scat_dispersion_imag
_atom_type_scat_source
C C 0.0033 0.0016 'International Tables Vol C Tables 4.2.6.8 and 6.1.1.4'
H H 0.0000 0.0000 'International Tables Vol C Tables 4.2.6.8 and 6.1.1.4'
O O 0.0106 0.0060 'International Tables Vol C Tables 4.2.6.8 and 6.1.1.4'

loop_
_geom_angle_atom_site_label_1
_geom_angle_atom_site_label_2
_geom_angle_atom_site_label_3
_geom_angle
_geom_angle_site_symmetry_1
C36 O33 C41 119.3(2) .
C2 O1 C9 119.6(2) .
C32 O31 C39 118.2(2) .
C36 C31 C32 115.6(2) .
C36 C31 C8 125.3(3) .
C32 C31 C8 119.0(3) .
C6 C1 C2 116.8(3) .
C6 C1 C7 122.7(3) .
C2 C1 C7 120.4(3) .
C7 C8 C31 130.5(3) .
C7 C8 H8 116.1(17) .
C31 C8 H8 113.3(17) .
O31 C32 C33 122.1(3) .
O31 C32 C31 115.0(2) .
C33 C32 C31 122.9(3) .
C32 C33 C34 118.6(3) .
C32 C33 H33 121(2) .
C34 C33 H33 120(2) .
C34 O32 C40 117.2(3) .
C8 C7 C1 125.4(3) .
C8 C7 H7 119.2(17) .
C1 C7 H7 115.4(17) .
C2 C6 C1 122.1(3) 3_353
C2 C6 H6 120.8(16) 3_353
C1 C6 H6 117.0(16) .
C6 C2 O1 123.5(3) 3_353
C6 C2 C1 121.0(3) 3_353
O1 C2 C1 115.5(2) .
C34 C35 C36 118.3(3) .
C34 C35 H35 120.5(18) .
C36 C35 H35 120.9(19) .
O33 C36 C35 120.9(3) .
O33 C36 C31 116.1(2) .
C35 C36 C31 123.0(3) .
C35 C34 O32 123.8(3) .
C35 C34 C33 121.6(3) .
O32 C34 C33 114.6(3) .
O1 C9 C10 108.5(3) .
O1 C9 H9A 110.0 .
C10 C9 H9A 110.0 .
O1 C9 H9B 110.0 .
C10 C9 H9B 110.0 .
H9A C9 H9B 108.4 .
O31 C39 H39A 109.5 .
O31 C39 H39B 109.5 .
H39A C39 H39B 109.5 .
O31 C39 H39C 109.5 .
H39A C39 H39C 109.5 .
H39B C39 H39C 109.5 .
C11 C10 C9 117.1(4) .
C11 C10 H10A 108.0 .
C9 C10 H10A 108.0 .
C11 C10 H10B 108.0 .
C9 C10 H10B 108.0 .
H10A C10 H10B 107.3 .
O32 C40 H40A 109.5 .
O32 C40 H40B 109.5 .
H40A C40 H40B 109.5 .
O32 C40 H40C 109.5 .
H40A C40 H40C 109.5 .
H40B C40 H40C 109.5 .
O33 C41 H41A 109.5 .
O33 C41 H41B 109.5 .
H41A C41 H41B 109.5 .
O33 C41 H41C 109.5 .
H41A C41 H41C 109.5 .
H41B C41 H41C 109.5 .
C11 C12 C13 114.1(5) .
C11 C12 H12A 108.7 .
C13 C12 H12A 108.7 .
C11 C12 H12B 108.7 .
C13 C12 H12B 108.7 .
H12A C12 H12B 107.6 .
C10 C11 C12 115.1(4) .
C10 C11 H11A 108.5 .
C12 C11 H11A 108.5 .
C10 C11 H11B 108.5 .
C12 C11 H11B 108.5 .
H11A C11 H11B 107.5 .
C14 C13 C12 123.9(6) .
C14 C13 H13A 106.4 .
C12 C13 H13A 106.4 .
C14 C13 H13B 106.4 .
C12 C13 H13B 106.4 .
H13A C13 H13B 106.4 .
C13 C14 H14A 109.5 .
C13 C14 H14B 109.5 .
H14A C14 H14B 109.5 .
C13 C14 H14C 109.5 .
H14A C14 H14C 109.5 .
H14B C14 H14C 109.5 .

loop_
_geom_bond_atom_site_label_1
_geom_bond_atom_site_label_2
_geom_bond_distance
_geom_bond_site_symmetry_2
O33 C36 1.362(3) .
O33 C41 1.416(4) .
O1 C2 1.381(3) .
O1 C9 1.414(4) .
O31 C32 1.371(3) .
O31 C39 1.416(4) .
C31 C36 1.397(4) .
C31 C32 1.403(4) .
C31 C8 1.465(4) .
C1 C6 1.392(4) .
C1 C2 1.395(4) .
C1 C7 1.464(4) .
C8 C7 1.327(4) .
C8 H8 0.96(3) .
C32 C33 1.377(4) .
C33 C34 1.380(5) .
C33 H33 0.89(3) .
O32 C34 1.376(4) .
O32 C40 1.419(4) .
C7 H7 0.97(3) .
C6 C2 1.379(4) 3_353
C6 H6 1.02(3) .
C2 C6 1.379(4) 3_353
C35 C34 1.375(5) .
C35 C36 1.387(4) .
C35 H35 0.98(3) .
C9 C10 1.504(5) .
C9 H9A 0.9884 .
C9 H9B 0.9884 .
C39 H39A 0.9764 .
C39 H39B 0.9764 .
C39 H39C 0.9764 .
C10 C11 1.451(5) .
C10 H10A 0.9880 .
C10 H10B 0.9880 .
C40 H40A 0.9757 .
C40 H40B 0.9757 .
C40 H40C 0.9757 .
C41 H41A 0.9594 .
C41 H41B 0.9594 .
C41 H41C 0.9594 .
C12 C11 1.496(5) .
C12 C13 1.503(7) .
C12 H12A 0.9857 .
C12 H12B 0.9857 .
C11 H11A 0.9959 .
C11 H11B 0.9959 .
C13 C14 1.232(7) .
C13 H13A 0.6244 .
C13 H13B 0.6243 .
C14 H14A 0.7522 .
C14 H14B 0.7522 .
C14 H14C 0.7522 .
